data_7707197
loop_
_publ_author_name
'Liang, Shuai'
'Ge, Fa-Yuan'
'Ren, Shuang-Shuang'
'Lei, Ming-Yuan'
'Gao, Xiang-Jing'
'Zheng, He-Gen'

_publ_section_title
;
 Molecular engineering in a family of pillared-layered metal-organic
 frameworks for tuning gas adsorption behavior.
;
_journal_issue 21
_journal_name_full 'Dalton transactions (Cambridge, England : 2003)'
_journal_page_first 7409
_journal_page_last 7416
_journal_paper_doi 10.1039/d1dt00431j
_journal_volume 50
_journal_year 2021
_chemical_formula_moiety 'C11 H10 Co N2 O6, 2(H2 O)'
_chemical_formula_sum 'C11 H14 Co N2 O8'
_chemical_formula_weight 361.17
_space_group_crystal_system orthorhombic
_space_group_IT_number 61
_space_group_name_Hall '-P 2ac 2ab'
_space_group_name_H-M_alt 'P b c a'
_atom_sites_solution_hydrogens mixed
_audit_creation_date 2021-01-16
_audit_creation_method
;
Olex2 1.3
(compiled 2020.07.31 svn.rc2a77460 for OlexSys, GUI svn.r6145)
;
_audit_update_record
;
2021-02-01 deposited with the CCDC.	2021-04-27 downloaded from the CCDC.
;
_cell_angle_alpha 90
_cell_angle_beta 90
_cell_angle_gamma 90
_cell_formula_units_Z 8
_cell_length_a 17.0748(9)
_cell_length_b 7.2456(4)
_cell_length_c 21.3863(10)
_cell_measurement_reflns_used 6626
_cell_measurement_temperature 296.15
_cell_measurement_theta_max 27.52
_cell_measurement_theta_min 2.39
_cell_volume 2645.9(2)
_computing_molecular_graphics 'Olex2 1.3 (Dolomanov et al., 2009)'
_computing_publication_material 'Olex2 1.3 (Dolomanov et al., 2009)'
_computing_structure_refinement 'SHELXL 2018/3 (Sheldrick, 2015)'
_computing_structure_solution 'SHELXT 2014/4 (Sheldrick, 2014)'
_diffrn_ambient_temperature 296.15
_diffrn_measured_fraction_theta_full 0.999
_diffrn_measured_fraction_theta_max 0.999
_diffrn_measurement_device_type 'Bruker APEX-II CCD'
_diffrn_measurement_method '\f and \w scans'
_diffrn_radiation_type MoK\a
_diffrn_radiation_wavelength 0.71073
_diffrn_reflns_av_R_equivalents 0.0599
_diffrn_reflns_av_unetI/netI 0.0326
_diffrn_reflns_Laue_measured_fraction_full 0.999
_diffrn_reflns_Laue_measured_fraction_max 0.999
_diffrn_reflns_limit_h_max 22
_diffrn_reflns_limit_h_min -22
_diffrn_reflns_limit_k_max 9
_diffrn_reflns_limit_k_min -8
_diffrn_reflns_limit_l_max 27
_diffrn_reflns_limit_l_min -21
_diffrn_reflns_number 22252
_diffrn_reflns_point_group_measured_fraction_full 0.999
_diffrn_reflns_point_group_measured_fraction_max 0.999
_diffrn_reflns_theta_full 25.242
_diffrn_reflns_theta_max 27.531
_diffrn_reflns_theta_min 2.247
_exptl_absorpt_coefficient_mu 1.344
_exptl_absorpt_correction_T_max 0.7456
_exptl_absorpt_correction_T_min 0.6477
_exptl_absorpt_correction_type multi-scan
_exptl_absorpt_process_details
;
SADABS-2014/5 (Bruker,2014/5) was used for absorption correction.
wR2(int) was 0.1183 before and 0.0579 after correction.
The Ratio of minimum to maximum transmission is 0.8687.
The \l/2 correction factor is 0.00150.
;
_exptl_crystal_density_diffrn 1.813
_exptl_crystal_description block
_exptl_crystal_F_000 1480
_exptl_crystal_size_max 0.24
_exptl_crystal_size_mid 0.16
_exptl_crystal_size_min 0.12
_refine_diff_density_max 0.443
_refine_diff_density_min -0.313
_refine_diff_density_rms 0.071
_refine_ls_extinction_method none
_refine_ls_goodness_of_fit_ref 1.036
_refine_ls_hydrogen_treatment mixed
_refine_ls_matrix_type full
_refine_ls_number_parameters 226
_refine_ls_number_reflns 3050
_refine_ls_number_restraints 13
_refine_ls_restrained_S_all 1.034
_refine_ls_R_factor_all 0.0484
_refine_ls_R_factor_gt 0.0305
_refine_ls_shift/su_max 0.002
_refine_ls_shift/su_mean 0.000
_refine_ls_structure_factor_coef Fsqd
_refine_ls_weighting_details 'w=1/[\s^2^(Fo^2^)+(0.0260P)^2^+2.3326P] where P=(Fo^2^+2Fc^2^)/3'
_refine_ls_weighting_scheme calc
_refine_ls_wR_factor_gt 0.0641
_refine_ls_wR_factor_ref 0.0701
_reflns_Friedel_coverage 0.000
_reflns_number_gt 2390
_reflns_number_total 3050
_reflns_threshold_expression 'I > 2\s(I)'
_cod_data_source_file d1dt00431j2.cif
_cod_data_source_block 1
_cod_depositor_comments 'Adding full bibliography for 7707197--7707200.cif.'
_cod_database_code 7707197
_shelx_shelxl_version_number 2018/3
_shelx_space_group_comment
;
The symmetry employed for this shelxl refinement is uniquely defined
by the following loop, which should always be used as a source of
symmetry information in preference to the above space-group names.
They are only intended as comments.
;
_shelx_estimated_absorpt_t_max 0.855
_shelx_estimated_absorpt_t_min 0.739
_olex2_refinement_description
;
1. Fixed Uiso
 At 1.2 times of:
  All C(H) groups
 At 1.5 times of:
  All N(H) groups, All O(H,H) groups
2. Restrained distances
 N1-H1
 0.86 with sigma of 0.01
 O1W-H1WB = O1W-H1WA = O2W-H2WA = O2W-H2WB = H3WA-O3W = O3W-H3WB
 0.85 with sigma of 0.01
 H1WB-H1WA = H4WA-H4WB = H2WA-H2WB = H3WA-H3WB
 1.39 with sigma of 0.01
 O4W-H4WB = O4W-H4WA
 0.85 with sigma of 0.01
3.a Aromatic/amide H refined with riding coordinates:
 C3(H3), C5(H5), C7(H7), C9(H9), C11(H11)
;
_smtbx_masks_void_probe_radius 1.2
_smtbx_masks_void_truncation_radius 1.2
_olex2_submission_special_instructions 'No special instructions were received'

loop_
_space_group_symop_operation_xyz
'x, y, z'
'-x+1/2, -y, z+1/2'
'-x, y+1/2, -z+1/2'
'x+1/2, -y+1/2, -z'
'-x, -y, -z'
'x-1/2, y, -z-1/2'
'x, -y-1/2, z-1/2'
'-x-1/2, y-1/2, z'

loop_
_atom_site_label
_atom_site_type_symbol
_atom_site_fract_x
_atom_site_fract_y
_atom_site_fract_z
_atom_site_U_iso_or_equiv
_atom_site_adp_type
_atom_site_occupancy
_atom_site_site_symmetry_order
_atom_site_calc_flag
_atom_site_refinement_flags_posn
_atom_site_refinement_flags_adp
_atom_site_refinement_flags_occupancy
_atom_site_disorder_assembly
_atom_site_disorder_group
Co1 Co 0.58625(2) 0.27581(4) 0.56993(2) 0.00998(8) Uani 1 1 d . . . . .
O1W O 0.55972(8) 0.5513(2) 0.55940(7) 0.0147(3) Uani 1 1 d D . . . .
H1WA H 0.5135(7) 0.587(3) 0.5671(9) 0.022 Uiso 1 1 d D U . . .
H1WB H 0.5744(11) 0.600(3) 0.5252(7) 0.022 Uiso 1 1 d D U . . .
O1 O 0.58510(8) 0.3014(2) 0.42533(7) 0.0209(3) Uani 1 1 d . . . . .
O2 O 0.67137(8) 0.3088(2) 0.50314(6) 0.0163(3) Uani 1 1 d . . . . .
O2W O 0.59965(8) -0.0128(2) 0.56105(7) 0.0153(3) Uani 1 1 d D . . . .
H2WA H 0.5827(12) -0.058(3) 0.5273(6) 0.023 Uiso 1 1 d D U . . .
H2WB H 0.5728(12) -0.054(3) 0.5915(6) 0.023 Uiso 1 1 d D U . . .
O3 O 0.95573(8) 0.2849(2) 0.45808(6) 0.0138(3) Uani 1 1 d . . . . .
O3W O 0.48766(9) 0.1485(2) 0.34083(7) 0.0190(3) Uani 1 1 d D . . . .
H3WA H 0.4994(13) 0.076(3) 0.3118(8) 0.028 Uiso 1 1 d D U . . .
H3WB H 0.5271(9) 0.177(3) 0.3624(9) 0.028 Uiso 1 1 d D U . . .
O4 O 0.99579(8) 0.23587(19) 0.36239(6) 0.0128(3) Uani 1 1 d . . . . .
O4W O 0.49928(11) -0.0297(2) 0.23109(7) 0.0279(4) Uani 1 1 d D . . . .
H4WA H 0.4950(17) 0.054(2) 0.2036(9) 0.042 Uiso 1 1 d D U . . .
H4WB H 0.5064(17) -0.1330(18) 0.2129(11) 0.042 Uiso 1 1 d D U . . .
N1 N 0.75064(11) 0.2073(3) 0.12434(8) 0.0197(4) Uani 1 1 d D . . . .
H1 H 0.7652(15) 0.185(3) 0.0868(6) 0.030 Uiso 1 1 d D U . . .
N2 N 0.67338(9) 0.2177(2) 0.13732(8) 0.0132(4) Uani 1 1 d . . . . .
C1 C 0.65397(12) 0.3036(3) 0.44580(9) 0.0123(4) Uani 1 1 d . . . . .
C2 C 0.72027(11) 0.2959(3) 0.39969(9) 0.0107(4) Uani 1 1 d . . . . .
C3 C 0.79754(11) 0.2917(3) 0.42052(9) 0.0117(4) Uani 1 1 d . . . . .
H3 H 0.808431 0.297798 0.463074 0.014 Uiso 1 1 calc R U . . .
C4 C 0.85821(11) 0.2783(3) 0.37758(9) 0.0109(4) Uani 1 1 d . . . . .
C5 C 0.84188(11) 0.2683(3) 0.31373(9) 0.0112(4) Uani 1 1 d . . . . .
H5 H 0.882878 0.259281 0.285264 0.013 Uiso 1 1 calc R U . . .
C6 C 0.76455(11) 0.2716(3) 0.29197(9) 0.0111(4) Uani 1 1 d . . . . .
C7 C 0.70492(11) 0.2870(3) 0.33614(9) 0.0124(4) Uani 1 1 d . . . . .
H7 H 0.653216 0.291471 0.322551 0.015 Uiso 1 1 calc R U . . .
C8 C 0.94047(11) 0.2667(3) 0.40062(9) 0.0104(4) Uani 1 1 d . . . . .
C9 C 0.79478(12) 0.2263(3) 0.17537(10) 0.0200(5) Uani 1 1 d . . . . .
H9 H 0.849197 0.222896 0.176879 0.024 Uiso 1 1 calc R U . . .
C10 C 0.74531(12) 0.2519(3) 0.22534(9) 0.0115(4) Uani 1 1 d . . . . .
C11 C 0.67021(12) 0.2451(3) 0.19870(10) 0.0150(4) Uani 1 1 d . . . . .
H11 H 0.623958 0.258066 0.221234 0.018 Uiso 1 1 calc R U . . .

loop_
_atom_site_aniso_label
_atom_site_aniso_U_11
_atom_site_aniso_U_22
_atom_site_aniso_U_33
_atom_site_aniso_U_23
_atom_site_aniso_U_13
_atom_site_aniso_U_12
Co1 0.00735(13) 0.01522(14) 0.00736(14) 0.00028(10) -0.00008(10) 0.00029(11)
O1W 0.0125(7) 0.0171(7) 0.0146(8) 0.0027(6) 0.0040(6) 0.0032(6)
O1 0.0089(7) 0.0389(9) 0.0149(8) -0.0059(7) 0.0007(6) 0.0018(7)
O2 0.0123(7) 0.0284(9) 0.0083(7) 0.0015(6) 0.0009(6) 0.0003(6)
O2W 0.0166(8) 0.0182(7) 0.0110(7) -0.0017(6) -0.0002(6) -0.0012(6)
O3 0.0125(7) 0.0194(8) 0.0095(7) -0.0006(6) -0.0031(6) 0.0007(6)
O3W 0.0178(8) 0.0220(9) 0.0170(8) -0.0047(7) -0.0009(7) -0.0017(7)
O4 0.0077(6) 0.0195(8) 0.0112(7) -0.0003(6) 0.0010(6) 0.0009(6)
O4W 0.0461(11) 0.0219(9) 0.0158(8) 0.0020(7) -0.0013(8) 0.0049(8)
N1 0.0101(8) 0.0407(12) 0.0084(8) -0.0057(8) 0.0015(7) 0.0003(8)
N2 0.0074(8) 0.0229(9) 0.0095(8) -0.0002(7) 0.0005(7) -0.0005(7)
C1 0.0107(9) 0.0138(10) 0.0124(10) -0.0001(8) 0.0026(8) 0.0005(8)
C2 0.0105(9) 0.0115(9) 0.0102(10) 0.0009(8) 0.0015(8) 0.0013(8)
C3 0.0126(9) 0.0146(10) 0.0079(10) -0.0009(8) -0.0009(8) -0.0004(8)
C4 0.0089(9) 0.0129(9) 0.0109(10) -0.0006(8) -0.0004(7) -0.0008(8)
C5 0.0084(9) 0.0154(10) 0.0099(9) 0.0011(8) 0.0018(7) 0.0006(8)
C6 0.0115(9) 0.0125(9) 0.0091(9) 0.0006(7) -0.0004(8) 0.0002(8)
C7 0.0080(9) 0.0169(10) 0.0121(10) -0.0005(8) -0.0030(8) 0.0001(8)
C8 0.0103(9) 0.0104(9) 0.0106(10) 0.0023(7) -0.0009(8) 0.0003(7)
C9 0.0084(9) 0.0396(14) 0.0121(11) -0.0036(10) -0.0010(8) -0.0003(10)
C10 0.0090(9) 0.0156(10) 0.0099(9) 0.0000(7) -0.0008(8) 0.0005(8)
C11 0.0107(9) 0.0247(12) 0.0097(10) -0.0003(8) 0.0000(8) 0.0002(8)

loop_
_atom_type_symbol
_atom_type_description
_atom_type_scat_dispersion_real
_atom_type_scat_dispersion_imag
_atom_type_scat_source
C C 0.0033 0.0016 'International Tables Vol C Tables 4.2.6.8 and 6.1.1.4'
H H 0.0000 0.0000 'International Tables Vol C Tables 4.2.6.8 and 6.1.1.4'
Co Co 0.3494 0.9721 'International Tables Vol C Tables 4.2.6.8 and 6.1.1.4'
N N 0.0061 0.0033 'International Tables Vol C Tables 4.2.6.8 and 6.1.1.4'
O O 0.0106 0.0060 'International Tables Vol C Tables 4.2.6.8 and 6.1.1.4'

loop_
_geom_angle_atom_site_label_1
_geom_angle_atom_site_label_2
_geom_angle_atom_site_label_3
_geom_angle
_geom_angle_site_symmetry_1
_geom_angle_site_symmetry_3
_geom_angle_publ_flag
O1W Co1 O2W 166.83(6) . . ?
O1W Co1 O3 86.85(5) . 4_456 ?
O1W Co1 O4 87.30(6) . 4_456 ?
O1W Co1 N2 102.25(6) . 7_566 ?
O2 Co1 O1W 88.10(6) . . ?
O2 Co1 O2W 88.63(6) . . ?
O2 Co1 O3 121.09(5) . 4_456 ?
O2 Co1 O4 175.39(6) . 4_456 ?
O2 Co1 N2 88.46(6) . 7_566 ?
O2W Co1 O3 83.94(5) . 4_456 ?
O2W Co1 O4 95.79(5) . 4_456 ?
O4 Co1 O3 58.33(5) 4_456 4_456 ?
N2 Co1 O2W 90.40(6) 7_566 . ?
N2 Co1 O3 149.62(6) 7_566 4_456 ?
N2 Co1 O4 92.82(6) 7_566 4_456 ?
Co1 O1W H1WA 118.8(16) . . ?
Co1 O1W H1WB 115.7(15) . . ?
H1WA O1W H1WB 108.2(14) . . ?
C1 O2 Co1 120.41(13) . . ?
Co1 O2W H2WA 115.1(16) . . ?
Co1 O2W H2WB 102.6(16) . . ?
H2WA O2W H2WB 109.6(14) . . ?
C8 O3 Co1 85.87(11) . 4_556 ?
H3WA O3W H3WB 111.8(15) . . ?
C8 O4 Co1 96.29(12) . 4_556 ?
H4WA O4W H4WB 109.0(15) . . ?
N2 N1 H1 119.2(18) . . ?
C9 N1 H1 128.5(18) . . ?
C9 N1 N2 112.23(17) . . ?
N1 N2 Co1 124.05(13) . 7_565 ?
C11 N2 Co1 130.89(14) . 7_565 ?
C11 N2 N1 104.55(16) . . ?
O1 C1 O2 124.03(18) . . ?
O1 C1 C2 118.47(17) . . ?
O2 C1 C2 117.48(17) . . ?
C3 C2 C1 120.30(17) . . ?
C7 C2 C1 120.19(17) . . ?
C7 C2 C3 119.47(18) . . ?
C2 C3 H3 120.1 . . ?
C4 C3 C2 119.80(18) . . ?
C4 C3 H3 120.1 . . ?
C3 C4 C5 120.12(18) . . ?
C3 C4 C8 119.25(17) . . ?
C5 C4 C8 120.57(17) . . ?
C4 C5 H5 119.6 . . ?
C4 C5 C6 120.84(18) . . ?
C6 C5 H5 119.6 . . ?
C5 C6 C10 122.11(18) . . ?
C7 C6 C5 117.72(18) . . ?
C7 C6 C10 120.12(18) . . ?
C2 C7 C6 122.03(18) . . ?
C2 C7 H7 119.0 . . ?
C6 C7 H7 119.0 . . ?
O3 C8 O4 119.45(17) . . ?
O3 C8 C4 120.65(17) . . ?
O4 C8 C4 119.89(17) . . ?
N1 C9 H9 126.2 . . ?
N1 C9 C10 107.62(18) . . ?
C10 C9 H9 126.2 . . ?
C9 C10 C6 129.02(19) . . ?
C9 C10 C11 103.94(18) . . ?
C11 C10 C6 126.96(18) . . ?
N2 C11 C10 111.65(18) . . ?
N2 C11 H11 124.2 . . ?
C10 C11 H11 124.2 . . ?

loop_
_geom_bond_atom_site_label_1
_geom_bond_atom_site_label_2
_geom_bond_distance
_geom_bond_site_symmetry_2
_geom_bond_publ_flag
Co1 O1W 2.0589(15) . ?
Co1 O2 2.0517(14) . ?
Co1 O2W 2.1123(15) . ?
Co1 O3 2.3494(14) 4_456 ?
Co1 O4 2.1186(14) 4_456 ?
Co1 N2 2.0720(17) 7_566 ?
O1W H1WA 0.848(9) . ?
O1W H1WB 0.851(9) . ?
O1 C1 1.255(2) . ?
O2 C1 1.262(2) . ?
O2W H2WA 0.844(9) . ?
O2W H2WB 0.850(9) . ?
O3 C8 1.263(2) . ?
O3W H3WA 0.839(9) . ?
O3W H3WB 0.844(9) . ?
O4 C8 1.269(2) . ?
O4W H4WA 0.849(9) . ?
O4W H4WB 0.852(9) . ?
N1 H1 0.857(10) . ?
N1 N2 1.350(2) . ?
N1 C9 1.333(3) . ?
N2 C11 1.329(3) . ?
C1 C2 1.502(3) . ?
C2 C3 1.393(3) . ?
C2 C7 1.386(3) . ?
C3 H3 0.9300 . ?
C3 C4 1.388(3) . ?
C4 C5 1.396(3) . ?
C4 C8 1.491(3) . ?
C5 H5 0.9300 . ?
C5 C6 1.400(3) . ?
C6 C7 1.393(3) . ?
C6 C10 1.469(3) . ?
C7 H7 0.9300 . ?
C9 H9 0.9300 . ?
C9 C10 1.375(3) . ?
C10 C11 1.404(3) . ?
C11 H11 0.9300 . ?

loop_
_geom_hbond_atom_site_label_D
_geom_hbond_atom_site_label_H
_geom_hbond_atom_site_label_A
_geom_hbond_distance_DH
_geom_hbond_distance_HA
_geom_hbond_distance_DA
_geom_hbond_angle_DHA
_geom_hbond_site_symmetry_A
_geom_hbond_publ_flag
O1W H1WA O1 0.848(9) 1.874(11) 2.713(2) 170(2) 5_666 yes
O1W H1WB O3 0.851(9) 2.028(15) 2.763(2) 144.0(18) 8_765 yes
O2W H2WA O3 0.844(9) 1.979(11) 2.809(2) 168(2) 8_755 yes
O2W H2WB O3W 0.850(9) 1.906(10) 2.756(2) 179(2) 5_656 yes
O3W H3WA O4W 0.839(9) 1.887(11) 2.686(2) 159(2) . yes
O3W H3WB O1 0.844(9) 1.896(11) 2.695(2) 157(2) . yes
O4W H4WA O4 0.849(9) 1.930(10) 2.776(2) 174(3) 6_556 yes
O4W H4WB O3W 0.852(9) 1.959(11) 2.802(2) 170(2) 3_645 yes
N1 H1 O2 0.857(10) 2.40(2) 2.927(2) 120(2) 7_565 yes

loop_
_geom_torsion_atom_site_label_1
_geom_torsion_atom_site_label_2
_geom_torsion_atom_site_label_3
_geom_torsion_atom_site_label_4
_geom_torsion
_geom_torsion_site_symmetry_1
_geom_torsion_site_symmetry_2
_geom_torsion_site_symmetry_3
_geom_torsion_site_symmetry_4
_geom_torsion_publ_flag
Co1 O2 C1 O1 9.0(3) . . . . ?
Co1 O2 C1 C2 -169.71(13) . . . . ?
Co1 O3 C8 O4 -2.19(17) 4_556 . . . ?
Co1 O3 C8 C4 176.95(17) 4_556 . . . ?
Co1 O4 C8 O3 2.44(19) 4_556 . . . ?
Co1 O4 C8 C4 -176.71(15) 4_556 . . . ?
Co1 N2 C11 C10 -171.99(14) 7_565 . . . ?
O1 C1 C2 C3 -177.80(19) . . . . ?
O1 C1 C2 C7 0.1(3) . . . . ?
O2 C1 C2 C3 1.0(3) . . . . ?
O2 C1 C2 C7 178.95(19) . . . . ?
N1 N2 C11 C10 -0.1(2) . . . . ?
N1 C9 C10 C6 177.1(2) . . . . ?
N1 C9 C10 C11 0.2(2) . . . . ?
N2 N1 C9 C10 -0.3(3) . . . . ?
C1 C2 C3 C4 177.84(18) . . . . ?
C1 C2 C7 C6 -177.15(18) . . . . ?
C2 C3 C4 C5 -0.3(3) . . . . ?
C2 C3 C4 C8 -177.67(18) . . . . ?
C3 C2 C7 C6 0.8(3) . . . . ?
C3 C4 C5 C6 0.0(3) . . . . ?
C3 C4 C8 O3 -6.2(3) . . . . ?
C3 C4 C8 O4 172.95(18) . . . . ?
C4 C5 C6 C7 0.6(3) . . . . ?
C4 C5 C6 C10 -176.88(18) . . . . ?
C5 C4 C8 O3 176.45(18) . . . . ?
C5 C4 C8 O4 -4.4(3) . . . . ?
C5 C6 C7 C2 -1.1(3) . . . . ?
C5 C6 C10 C9 0.8(3) . . . . ?
C5 C6 C10 C11 177.0(2) . . . . ?
C6 C10 C11 N2 -177.03(19) . . . . ?
C7 C2 C3 C4 -0.1(3) . . . . ?
C7 C6 C10 C9 -176.6(2) . . . . ?
C7 C6 C10 C11 -0.4(3) . . . . ?
C8 C4 C5 C6 177.37(18) . . . . ?
C9 N1 N2 Co1 172.87(15) . . . 7_565 ?
C9 N1 N2 C11 0.3(3) . . . . ?
C9 C10 C11 N2 -0.1(2) . . . . ?
C10 C6 C7 C2 176.50(19) . . . . ?
